data_4036665
loop_
_publ_author_name
'Dziuganowska, Zofia A.'
'\'Slepokura, Katarzyna'
'Volle, Jean-No\"el'
'Virieux, David'
'Pirat, Jean-Luc'
'Kafarski, Pawe\/l'

_publ_section_title
;
 Structural Analogues of Selfotel.
;
_journal_issue 12
_journal_name_full 'The Journal of organic chemistry'
_journal_page_first 4947
_journal_page_last 4954
_journal_paper_doi 10.1021/acs.joc.6b00220
_journal_volume 81
_journal_year 2016
_chemical_absolute_configuration ad
_chemical_formula_moiety 'C5 H7 N O6 P2'
_chemical_formula_sum 'C5 H7 N O6 P2'
_chemical_formula_weight 239.06
_space_group_crystal_system orthorhombic
_space_group_IT_number 19
_space_group_name_Hall 'P 2ac 2ab'
_space_group_name_H-M_alt 'P 21 21 21'
_atom_sites_solution_hydrogens difmap
_atom_sites_solution_primary direct
_atom_sites_solution_secondary difmap
_audit_creation_method SHELXL-2013
_cell_angle_alpha 90
_cell_angle_beta 90
_cell_angle_gamma 90
_cell_formula_units_Z 4
_cell_length_a 4.948(2)
_cell_length_b 12.937(3)
_cell_length_c 13.024(3)
_cell_measurement_reflns_used 10637
_cell_measurement_temperature 100(2)
_cell_measurement_theta_max 36.82
_cell_measurement_theta_min 3.50
_cell_volume 833.7(4)
_computing_cell_refinement
;
CrysAlis RED, Oxford Diffraction Ltd.,
Version 1.171.33.66 (release 28-04-2010 CrysAlis171 .NET)
(compiled Apr 28 2010,14:27:37)
;
_computing_data_collection
;
CrysAlis CCD, Oxford Diffraction Ltd.,
Version 1.171.33.66 (release 28-04-2010 CrysAlis171 .NET)
(compiled Apr 28 2010,14:27:37)
;
_computing_data_reduction
;
CrysAlis RED, Oxford Diffraction Ltd.,
Version 1.171.33.66 (release 28-04-2010 CrysAlis171 .NET)
(compiled Apr 28 2010,14:27:37)
;
_computing_structure_refinement 'SHELXL-2013 (Sheldrick, 2008)'
_computing_structure_solution 'SHELXs-97 (Sheldrick, 2008)'
_diffrn_ambient_temperature 100(2)
_diffrn_measured_fraction_theta_full 0.997
_diffrn_measured_fraction_theta_max 0.971
_diffrn_measurement_device_type
;
Kuma KM4-CCD kappa-geometry diffractometer with a Sapphire2
CCD camera 
;
_diffrn_measurement_method 'omega scans'
_diffrn_radiation_type MoK\a
_diffrn_radiation_wavelength 0.71073
_diffrn_reflns_av_R_equivalents 0.0390
_diffrn_reflns_av_unetI/netI 0.0341
_diffrn_reflns_Laue_measured_fraction_full 0.997
_diffrn_reflns_Laue_measured_fraction_max 0.971
_diffrn_reflns_limit_h_max 5
_diffrn_reflns_limit_h_min -8
_diffrn_reflns_limit_k_max 21
_diffrn_reflns_limit_k_min -21
_diffrn_reflns_limit_l_max 21
_diffrn_reflns_limit_l_min -21
_diffrn_reflns_number 14701
_diffrn_reflns_point_group_measured_fraction_full 0.998
_diffrn_reflns_point_group_measured_fraction_max 0.951
_diffrn_reflns_theta_full 25.242
_diffrn_reflns_theta_max 36.913
_diffrn_reflns_theta_min 3.503
_diffrn_source 'Enhance (Mo) X-ray Source'
_exptl_absorpt_coefficient_mu 0.526
_exptl_absorpt_correction_T_max 0.943
_exptl_absorpt_correction_T_min 0.853
_exptl_absorpt_correction_type analytical
_exptl_absorpt_process_details
;
CrysAlis RED, Oxford Diffraction Ltd.,
Version 1.171.33.66 (release 28-04-2010 CrysAlis171 .NET)
(compiled Apr 28 2010,14:27:37)
Analytical numeric absorption correction using a multifaceted crystal
			model based on expressions derived by R.C. Clark & J.S. Reid.
(Clark, R. C. & Reid, J. S. (1995). Acta Cryst. A51, 887-897)
;
_exptl_crystal_colour colourless
_exptl_crystal_density_diffrn 1.905
_exptl_crystal_description block
_exptl_crystal_F_000 488
_exptl_crystal_size_max 0.40
_exptl_crystal_size_mid 0.19
_exptl_crystal_size_min 0.14
_refine_diff_density_max 0.783
_refine_diff_density_min -0.457
_refine_diff_density_rms 0.111
_refine_ls_abs_structure_details
;
 Flack x determined using 1446 quotients [(I+)-(I-)]/[(I+)+(I-)]
 (Parsons and Flack (2004), Acta Cryst. A60, s61).
;
_refine_ls_abs_structure_Flack -0.05(4)
_refine_ls_extinction_method none
_refine_ls_goodness_of_fit_ref 1.085
_refine_ls_hydrogen_treatment constr
_refine_ls_matrix_type full
_refine_ls_number_parameters 130
_refine_ls_number_reflns 4014
_refine_ls_number_restraints 0
_refine_ls_restrained_S_all 1.085
_refine_ls_R_factor_all 0.0450
_refine_ls_R_factor_gt 0.0400
_refine_ls_shift/su_max 0.001
_refine_ls_shift/su_mean 0.000
_refine_ls_structure_factor_coef Fsqd
_refine_ls_weighting_details 'w=1/[\s^2^(Fo^2^)+(0.0709P)^2^] where P=(Fo^2^+2Fc^2^)/3'
_refine_ls_weighting_scheme calc
_refine_ls_wR_factor_gt 0.1028
_refine_ls_wR_factor_ref 0.1052
_reflns_Friedel_coverage 0.701
_reflns_Friedel_fraction_full 1.000
_reflns_Friedel_fraction_max 0.924
_reflns_number_gt 3685
_reflns_number_total 4014
_reflns_threshold_expression 'I > 2\s(I)'
_cod_data_source_file jo6b00220_si_003.cif
_cod_data_source_block 15_zd074ab
_cod_database_code 4036665
_shelx_space_group_comment
;
The symmetry employed for this shelxl refinement is uniquely defined
by the following loop, which should always be used as a source of
symmetry information in preference to the above space-group names.
They are only intended as comments.
;
_shelx_estimated_absorpt_t_min 0.817
_shelx_estimated_absorpt_t_max 0.930
_shelxl_version_number 2013-4

loop_
_space_group_symop_operation_xyz
'x, y, z'
'-x+1/2, -y, z+1/2'
'-x, y+1/2, -z+1/2'
'x+1/2, -y+1/2, -z'

loop_
_atom_site_label
_atom_site_type_symbol
_atom_site_fract_x
_atom_site_fract_y
_atom_site_fract_z
_atom_site_U_iso_or_equiv
_atom_site_adp_type
_atom_site_occupancy
_atom_site_site_symmetry_order
_atom_site_calc_flag
_atom_site_refinement_flags_posn
_atom_site_refinement_flags_adp
P1 P 0.69057(10) 0.27907(4) 0.30816(3) 0.00991(10) Uani 1 1 d . .
P2 P 0.19281(11) 0.53533(4) 0.59420(3) 0.01083(10) Uani 1 1 d . .
O1 O 0.7688(3) 0.29055(11) 0.19739(10) 0.0133(3) Uani 1 1 d . .
O2 O 0.4418(3) 0.21719(12) 0.33354(12) 0.0133(3) Uani 1 1 d . .
O3 O 0.9297(3) 0.23652(12) 0.37410(12) 0.0144(3) Uani 1 1 d . .
H3 H 1.0761 0.2465 0.3430 0.022 Uiso 1 1 calc R U
O4 O 0.3313(3) 0.51371(13) 0.69301(11) 0.0171(3) Uani 1 1 d . .
O5 O 0.0824(3) 0.64529(11) 0.57805(12) 0.0163(3) Uani 1 1 d . .
H5 H -0.0390 0.6573 0.6215 0.024 Uiso 1 1 calc R U
O6 O -0.0453(3) 0.45876(11) 0.57400(11) 0.0135(3) Uani 1 1 d . .
H6 H -0.0143 0.4025 0.6040 0.020 Uiso 1 1 calc R U
N1 N 0.7722(4) 0.48911(13) 0.32676(12) 0.0123(3) Uani 1 1 d . .
H1N H 0.8894 0.4793 0.2769 0.015 Uiso 1 1 calc R U
C2 C 0.6278(4) 0.40725(15) 0.36179(14) 0.0106(3) Uani 1 1 d . .
C3 C 0.4455(4) 0.42213(15) 0.44082(14) 0.0112(3) Uani 1 1 d . .
H3A H 0.3417 0.3656 0.4655 0.013 Uiso 1 1 calc R U
C4 C 0.4132(4) 0.52020(15) 0.48461(14) 0.0109(3) Uani 1 1 d . .
C5 C 0.5615(4) 0.60235(15) 0.44531(15) 0.0132(3) Uani 1 1 d . .
H5A H 0.5393 0.6699 0.4727 0.016 Uiso 1 1 calc R U
C6 C 0.7424(4) 0.58489(16) 0.36562(15) 0.0143(3) Uani 1 1 d . .
H6A H 0.8453 0.6406 0.3385 0.017 Uiso 1 1 calc R U

loop_
_atom_site_aniso_label
_atom_site_aniso_U_11
_atom_site_aniso_U_22
_atom_site_aniso_U_33
_atom_site_aniso_U_23
_atom_site_aniso_U_13
_atom_site_aniso_U_12
P1 0.00832(19) 0.01130(19) 0.01009(18) 0.00052(14) 0.00031(15) 0.00102(16)
P2 0.0110(2) 0.01123(19) 0.01020(19) -0.00060(15) 0.00079(16) -0.00033(17)
O1 0.0141(6) 0.0163(6) 0.0096(5) 0.0001(5) 0.0010(4) 0.0017(5)
O2 0.0087(5) 0.0125(6) 0.0188(6) 0.0019(5) 0.0009(5) -0.0002(5)
O3 0.0097(6) 0.0195(7) 0.0141(6) 0.0045(5) -0.0003(5) 0.0032(5)
O4 0.0172(7) 0.0229(7) 0.0113(5) 0.0008(5) -0.0021(5) -0.0038(6)
O5 0.0188(7) 0.0116(6) 0.0184(7) 0.0002(5) 0.0062(6) 0.0028(5)
O6 0.0107(6) 0.0129(6) 0.0169(6) 0.0015(5) -0.0012(5) -0.0012(5)
N1 0.0127(7) 0.0136(6) 0.0107(6) 0.0024(5) 0.0005(5) 0.0000(5)
C2 0.0097(7) 0.0127(7) 0.0095(6) 0.0013(6) 0.0003(5) 0.0007(6)
C3 0.0105(7) 0.0123(7) 0.0109(7) 0.0009(6) 0.0009(6) 0.0001(6)
C4 0.0105(8) 0.0117(7) 0.0106(7) 0.0006(6) 0.0002(6) 0.0012(6)
C5 0.0143(8) 0.0114(7) 0.0141(7) 0.0005(6) -0.0003(7) 0.0005(6)
C6 0.0144(8) 0.0132(7) 0.0152(7) 0.0031(6) 0.0010(6) -0.0010(6)

loop_
_atom_type_symbol
_atom_type_description
_atom_type_scat_dispersion_real
_atom_type_scat_dispersion_imag
_atom_type_scat_source
C C 0.0033 0.0016 'International Tables Vol C Tables 4.2.6.8 and 6.1.1.4'
H H 0.0000 0.0000 'International Tables Vol C Tables 4.2.6.8 and 6.1.1.4'
N N 0.0061 0.0033 'International Tables Vol C Tables 4.2.6.8 and 6.1.1.4'
O O 0.0106 0.0060 'International Tables Vol C Tables 4.2.6.8 and 6.1.1.4'
P P 0.1023 0.0942 'International Tables Vol C Tables 4.2.6.8 and 6.1.1.4'

loop_
_geom_angle_atom_site_label_1
_geom_angle_atom_site_label_2
_geom_angle_atom_site_label_3
_geom_angle
O1 P1 O2 118.33(9)
O1 P1 O3 111.59(9)
O2 P1 O3 108.14(8)
O1 P1 C2 108.76(8)
O2 P1 C2 105.07(9)
O3 P1 C2 103.80(9)
O4 P2 O5 117.18(9)
O4 P2 O6 112.01(9)
O5 P2 O6 107.19(9)
O4 P2 C4 112.69(10)
O5 P2 C4 101.92(9)
O6 P2 C4 104.68(9)
P1 O3 H3 109.5
P2 O5 H5 109.5
P2 O6 H6 109.5
C6 N1 C2 122.31(17)
C6 N1 H1N 118.8
C2 N1 H1N 118.8
N1 C2 C3 119.04(18)
N1 C2 P1 119.40(14)
C3 C2 P1 121.49(14)
C2 C3 C4 120.27(17)
C2 C3 H3A 119.9
C4 C3 H3A 119.9
C5 C4 C3 118.87(17)
C5 C4 P2 121.80(15)
C3 C4 P2 119.27(14)
C6 C5 C4 119.42(18)
C6 C5 H5A 120.3
C4 C5 H5A 120.3
N1 C6 C5 120.06(18)
N1 C6 H6A 120.0
C5 C6 H6A 120.0

loop_
_geom_bond_atom_site_label_1
_geom_bond_atom_site_label_2
_geom_bond_distance
P1 O1 1.5010(15)
P1 O2 1.5053(16)
P1 O3 1.5623(16)
P1 C2 1.826(2)
P2 O4 1.4846(16)
P2 O5 1.5383(15)
P2 O6 1.5615(16)
P2 C4 1.807(2)
O3 H3 0.8400
O5 H5 0.8400
O6 H6 0.8400
N1 C6 1.347(3)
N1 C2 1.356(3)
N1 H1N 0.8800
C2 C3 1.382(3)
C3 C4 1.400(3)
C3 H3A 0.9500
C4 C5 1.389(3)
C5 C6 1.389(3)
C5 H5A 0.9500
C6 H6A 0.9500

loop_
_geom_hbond_atom_site_label_D
_geom_hbond_atom_site_label_H
_geom_hbond_atom_site_label_A
_geom_hbond_distance_DH
_geom_hbond_distance_HA
_geom_hbond_distance_DA
_geom_hbond_angle_DHA
_geom_hbond_site_symmetry_A
O3 H3 O2 0.84 1.85 2.600(2) 147.4 1_655
O5 H5 O1 0.84 1.65 2.475(2) 166.4 2_565
O6 H6 O2 0.84 1.76 2.576(2) 162.4 4_456
N1 H1N O4 0.88 1.76 2.624(2) 165.0 2_664
C3 H3A O3 0.95 2.51 3.167(2) 126.4 4_456
C5 H5A O5 0.95 2.49 3.281(2) 140.7 4_566

loop_
_geom_torsion_atom_site_label_1
_geom_torsion_atom_site_label_2
_geom_torsion_atom_site_label_3
_geom_torsion_atom_site_label_4
_geom_torsion
C6 N1 C2 C3 -0.7(3)
C6 N1 C2 P1 -177.60(15)
O1 P1 C2 N1 -32.70(18)
O2 P1 C2 N1 -160.32(15)
O3 P1 C2 N1 86.22(16)
O1 P1 C2 C3 150.43(15)
O2 P1 C2 C3 22.81(18)
O3 P1 C2 C3 -90.65(17)
N1 C2 C3 C4 -0.7(3)
P1 C2 C3 C4 176.18(14)
C2 C3 C4 C5 1.8(3)
C2 C3 C4 P2 -175.28(15)
O4 P2 C4 C5 -91.21(18)
O5 P2 C4 C5 35.26(19)
O6 P2 C4 C5 146.83(17)
O4 P2 C4 C3 85.79(17)
O5 P2 C4 C3 -147.75(15)
O6 P2 C4 C3 -36.17(17)
C3 C4 C5 C6 -1.6(3)
P2 C4 C5 C6 175.41(15)
C2 N1 C6 C5 0.9(3)
C4 C5 C6 N1 0.3(3)
